data_2206053
loop_
_publ_author_name
'Jian-Rong Su'
'Duan-Jun Xu'

_publ_section_title
;
 (<i>R</i>)-Methioninium--(<i>R</i>)-mandelate--(<i>R</i>)-mandelic
 acid (1/1/2)
;
_journal_issue 6
_journal_name_full 'Acta Crystallographica Section E'
_journal_page_first o1933
_journal_page_last o1935
_journal_paper_doi 10.1107/S160053680501620X
_journal_volume 61
_journal_year 2005
_chemical_formula_iupac 'C5 H12 N O2 S+, C8 H7 O3 -, C8 H8 O3'
_chemical_formula_moiety 'C5 H12 N O2 S+, C8 H7 O3 -, 2C8 H8 O3'
_chemical_formula_sum 'C29 H35 N O11 S'
_chemical_formula_weight 605.65
_chemical_name_systematic
;
 ?
;
_space_group_IT_number 19
_symmetry_cell_setting orthorhombic
_symmetry_space_group_name_Hall 'P 2ac 2ab'
_symmetry_space_group_name_H-M 'P 21 21 21'
_atom_sites_solution_hydrogens geom
_atom_sites_solution_primary direct
_atom_sites_solution_secondary difmap
_audit_creation_method SHELXL-97
_cell_angle_alpha 90.00
_cell_angle_beta 90.00
_cell_angle_gamma 90.00
_cell_formula_units_Z 4
_cell_length_a 9.562(3)
_cell_length_b 9.830(3)
_cell_length_c 31.393(5)
_cell_measurement_reflns_used 25
_cell_measurement_temperature 298(2)
_cell_measurement_theta_max 14.6
_cell_measurement_theta_min 5.6
_cell_volume 2950.8(14)
_computing_cell_refinement 'MSC/AFC Diffractometer Control Software'
_computing_data_collection
;
MSC/AFC Diffractometer Control Software (Molecular Structure Corporation,
1992)
;
_computing_data_reduction 'teXsan (Molecular Structure Corporation, 1993)'
_computing_molecular_graphics 'Ortep-3 for Windows (Farrugia, 1997)'
_computing_publication_material 'WinGX (Farrugia, 1999)'
_computing_structure_refinement 'SHELXL97 (Sheldrick, 1997)'
_computing_structure_solution 'SIR92 (Altomare <i>et al.</i>, 1993)'
_diffrn_ambient_temperature 298(2)
_diffrn_detector_area_resol_mean 3
_diffrn_measured_fraction_theta_full 1.00
_diffrn_measured_fraction_theta_max 1.00
_diffrn_measurement_device_type 'Rigaku AFC-7S'
_diffrn_measurement_method \w/2\q
_diffrn_radiation_monochromator graphite
_diffrn_radiation_source 'fine-focus sealed tube'
_diffrn_radiation_type MoK\a
_diffrn_radiation_wavelength 0.71073
_diffrn_reflns_av_R_equivalents 0.017
_diffrn_reflns_av_sigmaI/netI 0.117
_diffrn_reflns_limit_h_max 11
_diffrn_reflns_limit_h_min -5
_diffrn_reflns_limit_k_max 11
_diffrn_reflns_limit_k_min -5
_diffrn_reflns_limit_l_max 37
_diffrn_reflns_limit_l_min -19
_diffrn_reflns_number 3416
_diffrn_reflns_theta_full 25.0
_diffrn_reflns_theta_max 25.0
_diffrn_reflns_theta_min 2.2
_diffrn_standards_decay_% 0.3
_diffrn_standards_interval_count 150
_diffrn_standards_number 3
_exptl_absorpt_coefficient_mu 0.171
_exptl_absorpt_correction_type none
_exptl_crystal_colour colorless
_exptl_crystal_density_diffrn 1.363
_exptl_crystal_density_method 'not measured'
_exptl_crystal_description prism
_exptl_crystal_F_000 1280
_exptl_crystal_size_max 0.20
_exptl_crystal_size_mid 0.18
_exptl_crystal_size_min 0.16
_refine_diff_density_max 0.42
_refine_diff_density_min -0.48
_refine_ls_extinction_method none
_refine_ls_goodness_of_fit_ref 0.983
_refine_ls_hydrogen_treatment constr
_refine_ls_matrix_type full
_refine_ls_number_parameters 380
_refine_ls_number_reflns 2974
_refine_ls_number_restraints 234
_refine_ls_restrained_S_all 0.946
_refine_ls_R_factor_all 0.167
_refine_ls_R_factor_gt 0.086
_refine_ls_shift/su_max <0.001
_refine_ls_shift/su_mean <0.001
_refine_ls_structure_factor_coef Fsqd
_refine_ls_weighting_details 'w=1/[\s^2^(Fo^2^)+(0.1360P)^2^] where P=(Fo^2^+2Fc^2^)/3'
_refine_ls_weighting_scheme calc
_refine_ls_wR_factor_gt 0.208
_refine_ls_wR_factor_ref 0.250
_reflns_number_gt 1383
_reflns_number_total 2974
_reflns_threshold_expression I>2\s(I)
_cod_data_source_file rz6082.cif
_cod_data_source_block I
_cod_depositor_comments
;
The following automatic conversions were performed:
'_symmetry_cell_setting' value 'Orthorhombic' changed to 'orthorhombic'
according to '/home/saulius/struct/CIF-dictionaries/cif_core.dic'
dictionary named 'cif_core.dic' version 2.4.1 from 2010-06-29.

Automatic conversion script
Id: cif_fix_enum 1527 2010-12-29 10:47:43Z saulius 

The following automatic conversions were performed:

'_symmetry_cell_setting' value 'Orthorhombic' changed to
'orthorhombic' according to
/home/saulius/struct/CIF-dictionaries/cif_core.dic dictionary named
'cif_core.dic' version 2.4.1 from 2010-06-29.

Automatic conversion script
Id: cif_fix_values 1715 2011-07-08 13:25:40Z adriana 
;
_cod_database_code 2206053

loop_
_symmetry_equiv_pos_as_xyz
'x, y, z'
'-x+1/2, -y, z+1/2'
'x+1/2, -y+1/2, -z'
'-x, y+1/2, -z+1/2'

loop_
_atom_site_label
_atom_site_fract_x
_atom_site_fract_y
_atom_site_fract_z
_atom_site_U_iso_or_equiv
_atom_site_adp_type
_atom_site_calc_flag
_atom_site_refinement_flags
_atom_site_occupancy
_atom_site_type_symbol
S 0.5694(4) 0.3925(4) 0.07515(9) 0.0748(12) Uani d . 1 S
O1 0.7771(8) 0.3428(8) 0.2153(2) 0.055(2) Uani d U 1 O
H1 0.7995 0.2697 0.2346 0.080 Uiso d R 1 H
O2 0.5594(8) 0.3282(7) 0.24108(18) 0.047(2) Uani d U 1 O
O11 0.9952(7) 1.0870(7) 0.18233(19) 0.0413(18) Uani d U 1 O
H11 1.0858 1.0912 0.1950 0.080 Uiso d R 1 H
O12 1.0059(8) 0.8825(7) 0.21361(19) 0.048(2) Uani d U 1 O
O13 0.7253(8) 0.8458(7) 0.20166(19) 0.047(2) Uani d U 1 O
H13 0.7336 0.8576 0.2291 0.080 Uiso d R 1 H
O21 -0.0285(7) 0.6178(8) 0.20412(19) 0.0460(19) Uani d U 1 O
H21 -0.0258 0.7154 0.2128 0.080 Uiso d R 1 H
O22 0.1891(8) 0.6227(7) 0.23157(19) 0.0453(19) Uani d U 1 O
O23 0.2497(7) 0.3827(7) 0.20448(17) 0.0386(17) Uani d U 1 O
H23 0.2784 0.3213 0.1863 0.080 Uiso d R 1 H
O31 0.4753(9) 1.0613(8) 0.1917(2) 0.051(2) Uani d U 1 O
O32 0.2541(8) 1.1170(8) 0.1855(2) 0.052(2) Uani d U 1 O
O33 0.4447(8) 0.8107(6) 0.16652(18) 0.0385(17) Uani d U 1 O
H33 0.5301 0.8604 0.1713 0.080 Uiso d R 1 H
N 0.4853(10) 0.5696(9) 0.2144(2) 0.048(2) Uani d U 1 N
H1A 0.4855 0.5745 0.2427 0.071 Uiso calc R 1 H
H1B 0.4186 0.5124 0.2060 0.071 Uiso calc R 1 H
H1C 0.4689 0.6517 0.2036 0.071 Uiso calc R 1 H
C1 0.6473(10) 0.3811(12) 0.2212(3) 0.036(3) Uani d U 1 C
C2 0.6240(11) 0.5195(11) 0.1993(3) 0.037(3) Uani d U 1 C
H2 0.6962 0.5827 0.2092 0.044 Uiso calc R 1 H
C3 0.6350(11) 0.5079(11) 0.1511(3) 0.044(3) Uani d U 1 C
H3A 0.7312 0.4878 0.1437 0.052 Uiso calc R 1 H
H3B 0.6115 0.5952 0.1386 0.052 Uiso calc R 1 H
C4 0.5397(12) 0.3979(12) 0.1313(3) 0.052(3) Uani d U 1 C
H4A 0.4424 0.4192 0.1369 0.062 Uiso calc R 1 H
H4B 0.5604 0.3099 0.1438 0.062 Uiso calc R 1 H
C5 0.4372(15) 0.2709(14) 0.0596(4) 0.082(5) Uani d . 1 C
H5A 0.4271 0.2717 0.0292 0.123 Uiso calc R 1 H
H5B 0.3497 0.2947 0.0726 0.123 Uiso calc R 1 H
H5C 0.4646 0.1816 0.0688 0.123 Uiso calc R 1 H
C11 0.9441(13) 0.9709(11) 0.1943(3) 0.044(3) Uani d U 1 C
C12 0.7902(12) 0.9568(10) 0.1805(2) 0.042(3) Uani d U 1 C
H12 0.7398 1.0409 0.1872 0.050 Uiso calc R 1 H
C13 0.7901(11) 0.9346(10) 0.1329(2) 0.035(2) Uani d U 1 C
C14 0.7548(13) 1.0399(11) 0.1058(3) 0.055(3) Uani d U 1 C
H14 0.7252 1.1230 0.1167 0.066 Uiso calc R 1 H
C15 0.7640(15) 1.0205(15) 0.0615(3) 0.066(4) Uani d U 1 C
H15 0.7471 1.0927 0.0431 0.079 Uiso calc R 1 H
C16 0.7973(15) 0.8977(16) 0.0458(4) 0.083(5) Uani d U 1 C
H16 0.7964 0.8840 0.0165 0.099 Uiso calc R 1 H
C17 0.8329(14) 0.7906(13) 0.0725(3) 0.068(4) Uani d U 1 C
H17 0.8597 0.7071 0.0612 0.082 Uiso calc R 1 H
C18 0.8282(13) 0.8094(11) 0.1162(3) 0.052(3) Uani d U 1 C
H18 0.8506 0.7379 0.1344 0.062 Uiso calc R 1 H
C21 0.0976(10) 0.5700(12) 0.2111(3) 0.035(3) Uani d U 1 C
C22 0.1168(10) 0.4307(10) 0.1901(3) 0.033(2) Uani d U 1 C
H22 0.0436 0.3689 0.2003 0.039 Uiso calc R 1 H
C23 0.1075(12) 0.4425(10) 0.1419(3) 0.042(3) Uani d U 1 C
C24 0.1807(12) 0.5447(11) 0.1206(3) 0.052(3) Uani d U 1 C
H24 0.2363 0.6046 0.1361 0.062 Uiso calc R 1 H
C25 0.1717(14) 0.5579(12) 0.0772(3) 0.062(4) Uani d U 1 C
H25 0.2211 0.6262 0.0633 0.074 Uiso calc R 1 H
C26 0.0899(14) 0.4703(15) 0.0547(3) 0.070(4) Uani d U 1 C
H26 0.0861 0.4771 0.0251 0.083 Uiso calc R 1 H
C27 0.0122(14) 0.3711(13) 0.0753(3) 0.062(4) Uani d U 1 C
H27 -0.0456 0.3129 0.0599 0.075 Uiso calc R 1 H
C28 0.0219(12) 0.3598(12) 0.1193(3) 0.048(3) Uani d U 1 C
H28 -0.0311 0.2946 0.1334 0.058 Uiso calc R 1 H
C31 0.3593(13) 1.0424(12) 0.1789(3) 0.040(3) Uani d U 1 C
C32 0.3286(11) 0.9033(11) 0.1578(2) 0.037(3) Uani d U 1 C
H32 0.2426 0.8655 0.1699 0.045 Uiso calc R 1 H
C33 0.3110(12) 0.9169(11) 0.1096(3) 0.044(3) Uani d U 1 C
C34 0.1916(13) 0.9750(14) 0.0928(3) 0.064(4) Uani d U 1 C
H34 0.1213 1.0037 0.1112 0.077 Uiso calc R 1 H
C35 0.1734(15) 0.9918(15) 0.0494(4) 0.075(4) Uani d U 1 C
H35 0.0943 1.0355 0.0390 0.090 Uiso calc R 1 H
C36 0.2743(13) 0.9427(14) 0.0218(3) 0.067(4) Uani d U 1 C
H36 0.2629 0.9517 -0.0075 0.080 Uiso calc R 1 H
C37 0.3920(14) 0.8805(13) 0.0381(3) 0.066(4) Uani d U 1 C
H37 0.4597 0.8459 0.0198 0.079 Uiso calc R 1 H
C38 0.4090(12) 0.8697(11) 0.0815(3) 0.047(3) Uani d U 1 C
H38 0.4897 0.8289 0.0920 0.056 Uiso calc R 1 H

loop_
_atom_site_aniso_label
_atom_site_aniso_U_11
_atom_site_aniso_U_22
_atom_site_aniso_U_33
_atom_site_aniso_U_12
_atom_site_aniso_U_13
_atom_site_aniso_U_23
S 0.105(3) 0.089(3) 0.0302(14) -0.007(3) 0.0112(17) -0.0053(18)
O1 0.062(5) 0.056(5) 0.047(4) 0.004(5) 0.006(4) 0.021(4)
O2 0.055(5) 0.059(5) 0.028(3) 0.007(4) 0.015(4) 0.012(3)
O11 0.053(5) 0.035(4) 0.037(4) 0.002(4) -0.008(3) 0.003(3)
O12 0.071(5) 0.038(4) 0.036(4) 0.003(4) 0.000(4) 0.004(4)
O13 0.068(5) 0.049(4) 0.023(3) -0.003(4) -0.006(4) 0.003(3)
O21 0.047(5) 0.053(5) 0.038(4) -0.003(4) -0.006(3) -0.006(4)
O22 0.057(5) 0.050(4) 0.030(3) 0.000(4) -0.010(4) -0.003(3)
O23 0.052(5) 0.039(4) 0.024(3) -0.004(4) -0.010(3) -0.006(3)
O31 0.075(6) 0.045(5) 0.031(4) 0.007(5) -0.016(4) 0.003(3)
O32 0.050(5) 0.052(5) 0.054(4) -0.001(5) 0.009(4) -0.013(4)
O33 0.055(5) 0.032(4) 0.029(3) 0.006(4) -0.009(3) 0.004(3)
N 0.082(7) 0.035(5) 0.027(4) 0.000(5) 0.011(5) -0.003(4)
C1 0.023(5) 0.072(8) 0.015(4) 0.000(6) 0.010(4) -0.002(5)
C2 0.051(7) 0.039(6) 0.021(5) 0.002(6) 0.011(5) 0.008(4)
C3 0.060(7) 0.048(7) 0.023(5) 0.003(6) 0.010(5) 0.007(5)
C4 0.067(8) 0.060(7) 0.029(5) 0.003(8) 0.004(5) 0.002(5)
C5 0.091(11) 0.100(11) 0.056(7) 0.013(10) -0.033(8) -0.037(8)
C11 0.084(9) 0.041(6) 0.007(4) 0.007(7) -0.001(5) 0.003(4)
C12 0.084(8) 0.029(5) 0.013(4) 0.002(6) -0.003(5) 0.002(4)
C13 0.050(6) 0.045(6) 0.012(4) -0.002(6) -0.013(4) 0.000(4)
C14 0.086(9) 0.050(7) 0.029(5) 0.007(8) -0.006(6) 0.005(5)
C15 0.087(10) 0.078(9) 0.032(6) -0.008(9) -0.016(6) 0.009(6)
C16 0.102(11) 0.113(13) 0.033(6) 0.011(11) -0.027(7) -0.009(8)
C17 0.107(10) 0.069(8) 0.029(5) 0.015(8) -0.008(7) -0.027(6)
C18 0.087(9) 0.045(6) 0.024(5) -0.002(7) -0.008(6) -0.009(5)
C21 0.021(5) 0.070(8) 0.014(4) -0.002(6) -0.008(4) 0.004(5)
C22 0.042(6) 0.037(6) 0.019(4) -0.009(5) -0.018(4) -0.002(4)
C23 0.081(8) 0.034(6) 0.011(4) 0.005(6) -0.013(5) 0.005(4)
C24 0.079(8) 0.050(7) 0.026(5) -0.008(7) -0.003(5) 0.000(5)
C25 0.101(10) 0.058(8) 0.027(5) -0.010(8) 0.010(6) 0.003(5)
C26 0.093(10) 0.095(10) 0.020(5) 0.014(10) 0.010(6) 0.015(6)
C27 0.096(9) 0.061(8) 0.031(5) 0.003(8) -0.037(6) -0.009(6)
C28 0.067(8) 0.060(7) 0.018(4) -0.005(7) -0.008(5) 0.002(5)
C31 0.054(7) 0.049(7) 0.018(5) 0.002(7) -0.010(5) 0.003(5)
C32 0.051(6) 0.045(6) 0.016(4) -0.005(6) -0.008(4) 0.000(4)
C33 0.068(8) 0.049(6) 0.014(4) -0.011(6) -0.023(5) 0.004(4)
C34 0.067(8) 0.104(10) 0.021(5) -0.002(8) -0.003(6) -0.002(6)
C35 0.096(10) 0.089(10) 0.040(7) 0.008(9) -0.024(7) 0.012(7)
C36 0.088(10) 0.099(10) 0.015(5) -0.002(10) -0.006(6) 0.001(6)
C37 0.105(10) 0.071(8) 0.023(5) 0.000(9) -0.018(6) 0.001(6)
C38 0.064(7) 0.053(7) 0.022(5) 0.004(7) 0.000(5) 0.001(5)

loop_
_atom_type_symbol
_atom_type_description
_atom_type_scat_dispersion_real
_atom_type_scat_dispersion_imag
_atom_type_scat_source
C C 0.0033 0.0016 'International Tables Vol C Tables 4.2.6.8 and 6.1.1.4'
H H 0.0000 0.0000 'International Tables Vol C Tables 4.2.6.8 and 6.1.1.4'
N N 0.0061 0.0033 'International Tables Vol C Tables 4.2.6.8 and 6.1.1.4'
O O 0.0106 0.0060 'International Tables Vol C Tables 4.2.6.8 and 6.1.1.4'
S S 0.1246 0.1234 'International Tables Vol C Tables 4.2.6.8 and 6.1.1.4'

loop_
_geom_angle_atom_site_label_1
_geom_angle_atom_site_label_2
_geom_angle_atom_site_label_3
_geom_angle
_geom_angle_publ_flag
C4 S C5 100.1(6) y
O1 C1 O2 129.0(11) y
O11 C11 O12 126.3(12) y
O21 C21 O22 127.0(11) y
O31 C31 O32 126.4(11) y
C1 O1 H1 109.6 ?
C11 O11 H11 105.1 ?
C12 O13 H13 108.6 ?
C21 O21 H21 106.0 ?
C22 O23 H23 107.5 ?
C32 O33 H33 110.9 ?
C2 N H1A 109.5 ?
C2 N H1B 109.5 ?
H1A N H1B 109.5 ?
C2 N H1C 109.5 ?
H1A N H1C 109.5 ?
H1B N H1C 109.5 ?
O2 C1 C2 121.8(10) ?
O1 C1 C2 109.1(9) ?
N C2 C3 113.8(8) ?
N C2 C1 106.1(8) ?
C3 C2 C1 111.6(8) ?
N C2 H2 108.4 ?
C3 C2 H2 108.4 ?
C1 C2 H2 108.4 ?
C2 C3 C4 114.4(9) ?
C2 C3 H3A 108.7 ?
C4 C3 H3A 108.7 ?
C2 C3 H3B 108.7 ?
C4 C3 H3B 108.7 ?
H3A C3 H3B 107.6 ?
C3 C4 S 109.0(7) ?
C3 C4 H4A 109.9 ?
S C4 H4A 109.9 ?
C3 C4 H4B 109.9 ?
S C4 H4B 109.9 ?
H4A C4 H4B 108.3 ?
S C5 H5A 109.5 ?
S C5 H5B 109.5 ?
H5A C5 H5B 109.5 ?
S C5 H5C 109.5 ?
H5A C5 H5C 109.5 ?
H5B C5 H5C 109.5 ?
O12 C11 C12 122.7(10) ?
O11 C11 C12 111.0(9) ?
O13 C12 C13 110.6(8) ?
O13 C12 C11 110.8(8) ?
C13 C12 C11 106.9(8) ?
O13 C12 H12 109.5 ?
C13 C12 H12 109.5 ?
C11 C12 H12 109.5 ?
C14 C13 C18 119.6(8) ?
C14 C13 C12 120.2(9) ?
C18 C13 C12 120.2(8) ?
C13 C14 C15 119.6(11) ?
C13 C14 H14 120.2 ?
C15 C14 H14 120.2 ?
C16 C15 C14 119.9(12) ?
C16 C15 H15 120.0 ?
C14 C15 H15 120.0 ?
C15 C16 C17 121.3(11) ?
C15 C16 H16 119.4 ?
C17 C16 H16 119.4 ?
C18 C17 C16 119.3(11) ?
C18 C17 H17 120.4 ?
C16 C17 H17 120.4 ?
C17 C18 C13 120.1(10) ?
C17 C18 H18 119.9 ?
C13 C18 H18 119.9 ?
O22 C21 C22 121.9(9) ?
O21 C21 C22 111.1(8) ?
O23 C22 C23 113.1(8) ?
O23 C22 C21 105.5(7) ?
C23 C22 C21 110.6(8) ?
O23 C22 H22 109.2 ?
C23 C22 H22 109.2 ?
C21 C22 H22 109.2 ?
C28 C23 C24 119.0(8) ?
C28 C23 C22 120.7(9) ?
C24 C23 C22 120.2(9) ?
C25 C24 C23 120.8(11) ?
C25 C24 H24 119.6 ?
C23 C24 H24 119.6 ?
C26 C25 C24 119.5(11) ?
C26 C25 H25 120.2 ?
C24 C25 H25 120.2 ?
C25 C26 C27 120.6(10) ?
C25 C26 H26 119.7 ?
C27 C26 H26 119.7 ?
C26 C27 C28 119.0(11) ?
C26 C27 H27 120.5 ?
C28 C27 H27 120.5 ?
C23 C28 C27 120.9(11) ?
C23 C28 H28 119.5 ?
C27 C28 H28 119.5 ?
O31 C31 C32 117.3(11) ?
O32 C31 C32 115.7(10) ?
O33 C32 C33 108.9(8) ?
O33 C32 C31 109.0(8) ?
C33 C32 C31 111.6(8) ?
O33 C32 H32 109.1 ?
C33 C32 H32 109.1 ?
C31 C32 H32 109.1 ?
C38 C33 C34 117.3(9) ?
C38 C33 C32 122.3(10) ?
C34 C33 C32 120.3(10) ?
C33 C34 C35 122.0(12) ?
C33 C34 H34 119.0 ?
C35 C34 H34 119.0 ?
C34 C35 C36 119.2(13) ?
C34 C35 H35 120.4 ?
C36 C35 H35 120.4 ?
C37 C36 C35 119.3(10) ?
C37 C36 H36 120.3 ?
C35 C36 H36 120.3 ?
C38 C37 C36 119.9(12) ?
C38 C37 H37 120.1 ?
C36 C37 H37 120.1 ?
C33 C38 C37 122.1(11) ?
C33 C38 H38 118.9 ?
C37 C38 H38 118.9 ?

loop_
_geom_bond_atom_site_label_1
_geom_bond_atom_site_label_2
_geom_bond_distance
_geom_bond_publ_flag
C1 O1 1.310(12) y
C1 O2 1.170(11) y
C11 O11 1.296(12) y
C11 O12 1.214(12) y
C21 O21 1.312(11) y
C21 O22 1.204(11) y
C31 O31 1.194(12) y
C31 O32 1.262(13) y
S C4 1.785(9) ?
S C5 1.807(13) ?
O1 H1 0.9645 ?
O11 H11 0.9543 ?
O13 C12 1.420(11) ?
O13 H13 0.8717 ?
O21 H21 0.9978 ?
O23 C22 1.428(11) ?
O23 H23 0.8746 ?
O33 C32 1.462(12) ?
O33 H33 0.9637 ?
N C2 1.492(12) ?
N H1A 0.8900 ?
N H1B 0.8900 ?
N H1C 0.8900 ?
C1 C2 1.541(14) ?
C2 C3 1.520(12) ?
C2 H2 0.9800 ?
C3 C4 1.545(15) ?
C3 H3A 0.9700 ?
C3 H3B 0.9700 ?
C4 H4A 0.9700 ?
C4 H4B 0.9700 ?
C5 H5A 0.9600 ?
C5 H5B 0.9600 ?
C5 H5C 0.9600 ?
C11 C12 1.541(16) ?
C12 C13 1.509(11) ?
C12 H12 0.9800 ?
C13 C14 1.383(13) ?
C13 C18 1.387(14) ?
C14 C15 1.406(14) ?
C14 H14 0.9300 ?
C15 C16 1.342(18) ?
C15 H15 0.9300 ?
C16 C17 1.389(17) ?
C16 H16 0.9300 ?
C17 C18 1.384(13) ?
C17 H17 0.9300 ?
C18 H18 0.9300 ?
C21 C22 1.530(15) ?
C22 C23 1.521(11) ?
C22 H22 0.9800 ?
C23 C28 1.354(13) ?
C23 C24 1.394(14) ?
C24 C25 1.371(14) ?
C24 H24 0.9300 ?
C25 C26 1.362(16) ?
C25 H25 0.9300 ?
C26 C27 1.387(17) ?
C26 H26 0.9300 ?
C27 C28 1.388(13) ?
C27 H27 0.9300 ?
C28 H28 0.9300 ?
C31 C32 1.547(14) ?
C32 C33 1.526(11) ?
C32 H32 0.9800 ?
C33 C38 1.369(14) ?
C33 C34 1.381(15) ?
C34 C35 1.383(14) ?
C34 H34 0.9300 ?
C35 C36 1.385(17) ?
C35 H35 0.9300 ?
C36 C37 1.379(16) ?
C36 H36 0.9300 ?
C37 C38 1.376(12) ?
C37 H37 0.9300 ?
C38 H38 0.9300 ?

loop_
_geom_hbond_atom_site_label_D
_geom_hbond_atom_site_label_H
_geom_hbond_atom_site_label_A
_geom_hbond_site_symmetry_A
_geom_hbond_distance_DH
_geom_hbond_distance_HA
_geom_hbond_distance_DA
_geom_hbond_angle_DHA
_geom_hbond_publ_flag
O1 H1 O22 4_645 0.96 1.80 2.751(10) 170 y
O11 H11 O32 1_655 0.95 1.66 2.495(10) 144 y
O13 H13 O23 4_655 0.87 2.11 2.978(8) 179 y
O21 H21 O12 1_455 1.00 1.67 2.640(10) 163 y
O23 H23 O32 1_545 0.87 2.02 2.679(10) 131 y
O33 H33 O13 . 0.96 2.10 2.921(11) 142 y
N H1A O31 4_645 0.89 2.10 2.973(9) 168 y
N H1B O23 . 0.89 2.06 2.924(11) 164 y
N H1C O33 . 0.89 1.96 2.833(10) 166 y

loop_
_geom_torsion_atom_site_label_1
_geom_torsion_atom_site_label_2
_geom_torsion_atom_site_label_3
_geom_torsion_atom_site_label_4
_geom_torsion
O2 C1 C2 N 7.8(12)
O1 C1 C2 N -168.9(8)
O2 C1 C2 C3 -116.7(10)
O1 C1 C2 C3 66.6(11)
N C2 C3 C4 -66.6(12)
C1 C2 C3 C4 53.4(12)
C2 C3 C4 S -177.8(8)
C5 S C4 C3 -174.9(8)
O12 C11 C12 O13 13.7(12)
O11 C11 C12 O13 -166.5(7)
O12 C11 C12 C13 -106.9(10)
O11 C11 C12 C13 72.9(10)
O13 C12 C13 C14 135.8(10)
C11 C12 C13 C14 -103.4(12)
O13 C12 C13 C18 -45.5(15)
C11 C12 C13 C18 75.2(13)
C18 C13 C14 C15 -2.8(18)
C12 C13 C14 C15 175.9(11)
C13 C14 C15 C16 5(2)
C14 C15 C16 C17 -5(2)
C15 C16 C17 C18 3(2)
C16 C17 C18 C13 -1(2)
C14 C13 C18 C17 1.0(19)
C12 C13 C18 C17 -177.7(12)
O22 C21 C22 O23 5.9(12)
O21 C21 C22 O23 -172.7(7)
O22 C21 C22 C23 -116.6(10)
O21 C21 C22 C23 64.7(11)
O23 C22 C23 C28 112.7(11)
C21 C22 C23 C28 -129.3(10)
O23 C22 C23 C24 -71.3(12)
C21 C22 C23 C24 46.7(13)
C28 C23 C24 C25 -3.0(17)
C22 C23 C24 C25 -179.0(11)
C23 C24 C25 C26 0.2(19)
C24 C25 C26 C27 2(2)
C25 C26 C27 C28 -1.8(19)
C24 C23 C28 C27 3.4(17)
C22 C23 C28 C27 179.4(11)
C26 C27 C28 C23 -1.1(18)
O31 C31 C32 O33 12.5(12)
O32 C31 C32 O33 -158.9(8)
O31 C31 C32 C33 -107.9(11)
O32 C31 C32 C33 80.8(12)
O33 C32 C33 C38 -11.8(14)
C31 C32 C33 C38 108.6(13)
O33 C32 C33 C34 166.3(10)
C31 C32 C33 C34 -73.3(14)
C38 C33 C34 C35 -3.2(19)
C32 C33 C34 C35 178.6(12)
C33 C34 C35 C36 3(2)
C34 C35 C36 C37 -1(2)
C35 C36 C37 C38 -1(2)
C34 C33 C38 C37 0.9(18)
C32 C33 C38 C37 179.1(11)
C36 C37 C38 C33 1.2(19)

loop_
_cod_related_entry_id
_cod_related_entry_database
_cod_related_entry_code
1 ChemSpider 21180642
